data_7007618
loop_
_publ_author_name
'Cheng, Yanxiang'
'Doyle, David J.'
'Hitchcock, Peter B.'
'Lappert, Michael F.'

_publ_section_title
;
 The beta-dialdiminato ligand [{N(C6H3Pri(2)-2,6)C(H)}2CPh]-: the
 conjugate acid and Li, Al, Ga and In derivatives.
;
_journal_issue 37
_journal_name_full 'Dalton transactions (Cambridge, England : 2003)'
_journal_page_first 4449
_journal_page_last 4460
_journal_paper_doi 10.1039/b607782j
_journal_year 2006
_chemical_compound_source 'synthesis as described'
_chemical_formula_moiety 'C66 H82 Cl2 In2 N4, C4 H8 O1'
_chemical_formula_sum 'C70 H90 Cl2 In2 N4 O'
_chemical_formula_weight 1304
_chemical_name_systematic
;
?
;
_space_group_IT_number 2
_symmetry_cell_setting triclinic
_symmetry_Int_Tables_number 2
_symmetry_space_group_name_Hall '-P 1'
_symmetry_space_group_name_H-M 'P -1'
_atom_sites_solution_hydrogens geom
_atom_sites_solution_primary direct
_atom_sites_solution_secondary difmap
_audit_conform_dict_location ftp://ftp.iucr.org/pub/cif_core.dic
_audit_conform_dict_name cif_core.dic
_audit_conform_dict_version 2.2
_audit_creation_date 2004-03-31T10:03:40-00:00
_audit_creation_method 'WinGX routine CIF_UPDATE'
_cell_angle_alpha 83.762(1)
_cell_angle_beta 72.690(1)
_cell_angle_gamma 72.979(1)
_cell_formula_units_Z 2
_cell_length_a 13.9262(3)
_cell_length_b 14.4149(2)
_cell_length_c 17.9008(4)
_cell_measurement_reflns_used 31620
_cell_measurement_temperature 173(2)
_cell_measurement_theta_max 25.028
_cell_measurement_theta_min 3.705
_cell_measurement_wavelength 0.71073
_cell_volume 3279.55(11)
_computing_cell_refinement 'HKL Scalepack (Otwinowski & Minor 1997)'
_computing_data_collection 'Collect (Nonius BV, 1997-2000)'
_computing_data_reduction 'HKL Denzo and Scalepack (Otwinowski & Minor 1997)'
_computing_molecular_graphics 'Ortep-3 for Windows (Farrugia, 1997)'
_computing_publication_material 'WinGX publication routines (Farrugia, 1999)'
_computing_structure_refinement 'SHELXL-97 (Sheldrick, 1997)'
_computing_structure_solution 'SHELXS-97 (Sheldrick, 1997)'
_diffrn_ambient_temperature 173(2)
_diffrn_detector 'CCD plate'
_diffrn_measured_fraction_theta_full 0.994
_diffrn_measured_fraction_theta_max 0.994
_diffrn_measurement_device '95mm CCD camera on \k-goniostat'
_diffrn_measurement_device_type KappaCCD
_diffrn_measurement_method 'CCD rotation images, thick slices'
_diffrn_orient_matrix_type 'by Nonius Collect from scalepack cell'
_diffrn_orient_matrix_UB_11 0.693174E-1
_diffrn_orient_matrix_UB_12 0.98907E-2
_diffrn_orient_matrix_UB_13 -0.304665E-1
_diffrn_orient_matrix_UB_21 0.225582E-1
_diffrn_orient_matrix_UB_22 -0.99371E-2
_diffrn_orient_matrix_UB_23 0.490319E-1
_diffrn_orient_matrix_UB_31 0.283516E-1
_diffrn_orient_matrix_UB_32 -0.712034E-1
_diffrn_orient_matrix_UB_33 -0.96654E-2
_diffrn_radiation_monochromator graphite
_diffrn_radiation_probe x-ray
_diffrn_radiation_type MoK\a
_diffrn_radiation_wavelength 0.71073
_diffrn_reflns_av_R_equivalents 0.0433
_diffrn_reflns_av_unetI/netI 0.035
_diffrn_reflns_limit_h_max 16
_diffrn_reflns_limit_h_min -16
_diffrn_reflns_limit_k_max 17
_diffrn_reflns_limit_k_min -17
_diffrn_reflns_limit_l_max 21
_diffrn_reflns_limit_l_min -21
_diffrn_reflns_number 45757
_diffrn_reflns_theta_full 25.05
_diffrn_reflns_theta_max 25.05
_diffrn_reflns_theta_min 3.72
_diffrn_source 'Enraf Nonius FR590'
_exptl_absorpt_coefficient_mu 0.829
_exptl_absorpt_correction_T_max 0.8455
_exptl_absorpt_correction_T_min 0.7929
_exptl_absorpt_correction_type multi-scan
_exptl_absorpt_process_details
;
[c.f. r.h. blessing, acta cryst. (1995), a51, 33-38]
;
_exptl_crystal_colour colourless
_exptl_crystal_density_diffrn 1.321
_exptl_crystal_density_method 'not measured'
_exptl_crystal_description prism
_exptl_crystal_F_000 1356
_exptl_crystal_size_max 0.25
_exptl_crystal_size_mid 0.2
_exptl_crystal_size_min 0.2
_refine_diff_density_max 1.084
_refine_diff_density_min -0.885
_refine_diff_density_rms 0.069
_refine_ls_extinction_method none
_refine_ls_goodness_of_fit_ref 1.03
_refine_ls_hydrogen_treatment riding
_refine_ls_matrix_type full
_refine_ls_number_parameters 712
_refine_ls_number_reflns 11549
_refine_ls_number_restraints 0
_refine_ls_restrained_S_all 1.03
_refine_ls_R_factor_all 0.0421
_refine_ls_R_factor_gt 0.0317
_refine_ls_shift/su_max 0.001
_refine_ls_shift/su_mean 0
_refine_ls_structure_factor_coef Fsqd
_refine_ls_weighting_details 'calc w=1/[\s^2^(Fo^2^)+(0.0291P)^2^+3.9707P] where P=(Fo^2^+2Fc^2^)/3'
_refine_ls_weighting_scheme calc
_refine_ls_wR_factor_gt 0.0706
_refine_ls_wR_factor_ref 0.0755
_reflns_number_gt 9867
_reflns_number_total 11549
_reflns_threshold_expression >2sigma(I)
_cod_data_source_file b607782j.txt
_cod_data_source_block (11a)-mar3504
_cod_original_sg_symbol_H-M P-1
_cod_database_code 7007618

loop_
_symmetry_equiv_pos_as_xyz
'x, y, z'
'-x, -y, -z'

loop_
_atom_site_label
_atom_site_type_symbol
_atom_site_fract_x
_atom_site_fract_y
_atom_site_fract_z
_atom_site_U_iso_or_equiv
_atom_site_adp_type
_atom_site_occupancy
_atom_site_symmetry_multiplicity
_atom_site_calc_flag
_atom_site_refinement_flags
_atom_site_disorder_assembly
_atom_site_disorder_group
In In 0.527964(14) 0.036939(13) 0.055789(11) 0.02091(6) Uani 1 1 d . . .
Cl Cl 0.38297(6) 0.11702(6) 0.16025(5) 0.03856(19) Uani 1 1 d . . .
N1 N 0.62685(18) 0.13422(15) 0.02796(13) 0.0226(5) Uani 1 1 d . . .
N2 N 0.62797(17) -0.04871(15) 0.12451(13) 0.0219(5) Uani 1 1 d . . .
C1 C 0.6820(2) 0.14075(19) 0.07483(16) 0.0241(6) Uani 1 1 d . . .
H1 H 0.7142 0.1922 0.0627 0.029 Uiso 1 1 calc R . .
C2 C 0.6994(2) 0.08266(19) 0.13958(16) 0.0243(6) Uani 1 1 d . . .
C3 C 0.6798(2) -0.00853(19) 0.15630(16) 0.0235(6) Uani 1 1 d . . .
H3 H 0.7076 -0.0464 0.1958 0.028 Uiso 1 1 calc R . .
C4 C 0.7565(2) 0.1113(2) 0.18792(17) 0.0282(6) Uani 1 1 d . . .
C5 C 0.8420(2) 0.1484(2) 0.15425(19) 0.0353(7) Uani 1 1 d . . .
H5 H 0.8646 0.1566 0.099 0.042 Uiso 1 1 calc R . .
C6 C 0.8947(3) 0.1735(2) 0.2004(2) 0.0425(8) Uani 1 1 d . . .
H6 H 0.9522 0.1995 0.1765 0.051 Uiso 1 1 calc R . .
C7 C 0.8646(3) 0.1610(2) 0.2802(2) 0.0493(10) Uani 1 1 d . . .
H7 H 0.9018 0.1766 0.3115 0.059 Uiso 1 1 calc R . .
C8 C 0.7792(4) 0.1253(3) 0.3144(2) 0.0600(11) Uani 1 1 d . . .
H8 H 0.7572 0.1172 0.3697 0.072 Uiso 1 1 calc R . .
C9 C 0.7252(3) 0.1013(3) 0.26891(19) 0.0476(9) Uani 1 1 d . . .
H9 H 0.6661 0.0777 0.2935 0.057 Uiso 1 1 calc R . .
C10 C 0.6377(2) 0.1975(2) -0.04100(17) 0.0266(6) Uani 1 1 d . . .
C11 C 0.5625(2) 0.2882(2) -0.0383(2) 0.0359(7) Uani 1 1 d . . .
C12 C 0.5761(3) 0.3483(3) -0.1045(2) 0.0477(9) Uani 1 1 d . . .
H12 H 0.5265 0.4096 -0.1051 0.057 Uiso 1 1 calc R . .
C13 C 0.6606(3) 0.3203(3) -0.1697(2) 0.0505(10) Uani 1 1 d . . .
H13 H 0.6683 0.3628 -0.2142 0.061 Uiso 1 1 calc R . .
C14 C 0.7338(3) 0.2315(2) -0.17090(19) 0.0432(8) Uani 1 1 d . . .
H14 H 0.7918 0.2137 -0.2159 0.052 Uiso 1 1 calc R . .
C15 C 0.7230(2) 0.1672(2) -0.10584(18) 0.0318(7) Uani 1 1 d . . .
C16 C 0.4732(3) 0.3214(2) 0.0354(2) 0.0467(9) Uani 1 1 d . . .
H16 H 0.4467 0.264 0.0578 0.056 Uiso 1 1 calc R . .
C17 C 0.5072(3) 0.3562(3) 0.0990(3) 0.0628(11) Uani 1 1 d . . .
H17A H 0.5671 0.3064 0.1095 0.094 Uiso 1 1 calc R . .
H17B H 0.4491 0.3681 0.1471 0.094 Uiso 1 1 calc R . .
H17C H 0.5271 0.4164 0.0812 0.094 Uiso 1 1 calc R . .
C18 C 0.3807(3) 0.4022(3) 0.0241(3) 0.0648(11) Uani 1 1 d . . .
H18A H 0.328 0.4175 0.0747 0.097 Uiso 1 1 calc R . .
H18B H 0.3503 0.3815 -0.0119 0.097 Uiso 1 1 calc R . .
H18C H 0.4037 0.4599 0.0023 0.097 Uiso 1 1 calc R . .
C19 C 0.8067(3) 0.0708(2) -0.10713(19) 0.0379(8) Uani 1 1 d . . .
H19 H 0.7775 0.0296 -0.0625 0.046 Uiso 1 1 calc R . .
C20 C 0.8348(3) 0.0153(3) -0.1818(2) 0.0539(10) Uani 1 1 d . . .
H20A H 0.8883 -0.0458 -0.1793 0.081 Uiso 1 1 calc R . .
H20B H 0.862 0.0545 -0.2269 0.081 Uiso 1 1 calc R . .
H20C H 0.7723 0.0016 -0.187 0.081 Uiso 1 1 calc R . .
C21 C 0.9048(3) 0.0853(3) -0.0940(2) 0.0531(10) Uani 1 1 d . . .
H21A H 0.9568 0.0223 -0.0948 0.08 Uiso 1 1 calc R . .
H21B H 0.8867 0.1151 -0.0432 0.08 Uiso 1 1 calc R . .
H21C H 0.9338 0.1278 -0.1357 0.08 Uiso 1 1 calc R . .
C22 C 0.6397(2) -0.15100(19) 0.14160(16) 0.0247(6) Uani 1 1 d . . .
C23 C 0.5783(2) -0.1817(2) 0.21146(18) 0.0336(7) Uani 1 1 d . . .
C24 C 0.5934(3) -0.2811(2) 0.2251(2) 0.0444(9) Uani 1 1 d . . .
H24 H 0.5511 -0.3038 0.2713 0.053 Uiso 1 1 calc R . .
C25 C 0.6682(3) -0.3472(2) 0.1732(2) 0.0498(10) Uani 1 1 d . . .
H25 H 0.6781 -0.4148 0.1843 0.06 Uiso 1 1 calc R . .
C26 C 0.7286(3) -0.3153(2) 0.1052(2) 0.0446(9) Uani 1 1 d . . .
H26 H 0.7802 -0.3615 0.0698 0.053 Uiso 1 1 calc R . .
C27 C 0.7159(2) -0.2169(2) 0.08735(17) 0.0303(7) Uani 1 1 d . . .
C28 C 0.4992(3) -0.1103(3) 0.2723(2) 0.0459(9) Uani 1 1 d . . .
H28 H 0.4992 -0.0431 0.2515 0.055 Uiso 1 1 calc R . .
C29 C 0.5304(4) -0.1242(3) 0.3493(2) 0.0756(14) Uani 1 1 d . . .
H29A H 0.4789 -0.0774 0.3875 0.113 Uiso 1 1 calc R . .
H29B H 0.5995 -0.1136 0.3394 0.113 Uiso 1 1 calc R . .
H29C H 0.5325 -0.1903 0.3701 0.113 Uiso 1 1 calc R . .
C30 C 0.3904(3) -0.1210(4) 0.2861(3) 0.0817(15) Uani 1 1 d . . .
H30A H 0.3406 -0.0744 0.3251 0.122 Uiso 1 1 calc R . .
H30B H 0.3892 -0.187 0.3052 0.122 Uiso 1 1 calc R . .
H30C H 0.371 -0.1084 0.2369 0.122 Uiso 1 1 calc R . .
C31 C 0.7854(3) -0.1823(2) 0.01338(18) 0.0370(8) Uani 1 1 d . . .
H31 H 0.7443 -0.1173 -0.0016 0.044 Uiso 1 1 calc R . .
C32 C 0.8165(3) -0.2483(3) -0.0560(2) 0.0468(9) Uani 1 1 d . . .
H32A H 0.8608 -0.2221 -0.1016 0.07 Uiso 1 1 calc R . .
H32B H 0.7534 -0.2516 -0.0681 0.07 Uiso 1 1 calc R . .
H32C H 0.8551 -0.3135 -0.0428 0.07 Uiso 1 1 calc R . .
C33 C 0.8827(3) -0.1679(3) 0.0285(2) 0.0542(10) Uani 1 1 d . . .
H33A H 0.9259 -0.1456 -0.0199 0.081 Uiso 1 1 calc R . .
H33B H 0.9231 -0.2296 0.0463 0.081 Uiso 1 1 calc R . .
H33C H 0.8613 -0.1194 0.0689 0.081 Uiso 1 1 calc R . .
In1B In 0.097658(15) 0.502111(13) 0.501068(11) 0.02200(6) Uani 1 1 d . . 1
Cl1B Cl 0.19949(6) 0.53743(6) 0.37329(4) 0.03557(18) Uani 1 1 d . A 1
N1B N 0.21303(18) 0.39248(16) 0.54580(14) 0.0261(5) Uani 1 1 d . B 1
N2B N 0.11179(17) 0.60563(16) 0.57268(13) 0.0235(5) Uani 1 1 d . B 1
C1B C 0.2769(2) 0.4159(2) 0.57750(16) 0.0260(6) Uani 1 1 d . B 1
H1B H 0.3306 0.363 0.5886 0.031 Uiso 1 1 calc R B 1
C2B C 0.2769(2) 0.5074(2) 0.59710(16) 0.0258(6) Uani 1 1 d . B 1
C3B C 0.1947(2) 0.5913(2) 0.59845(16) 0.0259(6) Uani 1 1 d . B 1
H3B H 0.1991 0.6459 0.6212 0.031 Uiso 1 1 calc R B 1
C4B C 0.3626(2) 0.5120(2) 0.62971(16) 0.0276(6) Uani 1 1 d . B 1
C5B C 0.3431(2) 0.5690(2) 0.69352(17) 0.0342(7) Uani 1 1 d . B 1
H5B H 0.2737 0.6063 0.717 0.041 Uiso 1 1 calc R B 1
C6B C 0.4231(3) 0.5722(3) 0.72310(19) 0.0396(8) Uani 1 1 d . B 1
H6B H 0.4084 0.6118 0.7665 0.048 Uiso 1 1 calc R B 1
C7B C 0.5248(3) 0.5181(3) 0.6898(2) 0.0419(8) Uani 1 1 d . B 1
H7B H 0.5797 0.5203 0.7102 0.05 Uiso 1 1 calc R B 1
C8B C 0.5451(3) 0.4613(2) 0.6273(2) 0.0404(8) Uani 1 1 d . B 1
H8B H 0.6146 0.4235 0.6047 0.048 Uiso 1 1 calc R B 1
C9B C 0.4656(2) 0.4582(2) 0.59669(18) 0.0331(7) Uani 1 1 d . B 1
H9B H 0.4814 0.4192 0.5528 0.04 Uiso 1 1 calc R B 1
C10B C 0.2219(2) 0.2897(2) 0.54597(18) 0.0304(7) Uani 1 1 d . B 1
C11B C 0.2936(3) 0.2335(2) 0.4836(2) 0.0419(8) Uani 1 1 d . B 1
C12B C 0.2984(4) 0.1353(3) 0.4869(2) 0.0591(11) Uani 1 1 d . B 1
H12B H 0.3459 0.0949 0.4455 0.071 Uiso 1 1 calc R B 1
C13B C 0.2364(3) 0.0957(3) 0.5481(3) 0.0617(11) Uani 1 1 d . B 1
H13B H 0.24 0.0289 0.5477 0.074 Uiso 1 1 calc R B 1
C14B C 0.1688(3) 0.1509(2) 0.6104(3) 0.0529(10) Uani 1 1 d . B 1
H14B H 0.128 0.1214 0.6532 0.063 Uiso 1 1 calc R B 1
C15B C 0.1596(3) 0.2499(2) 0.6114(2) 0.0385(8) Uani 1 1 d . B 1
C16B C 0.3708(3) 0.2737(3) 0.4187(2) 0.0494(9) Uani 1 1 d . B 1
H16B H 0.3426 0.3459 0.4167 0.059 Uiso 1 1 calc R B 1
C17B C 0.4782(3) 0.2493(3) 0.4360(2) 0.0562(10) Uani 1 1 d . B 1
H17D H 0.5266 0.276 0.3938 0.084 Uiso 1 1 calc R B 1
H17E H 0.5065 0.1787 0.4394 0.084 Uiso 1 1 calc R B 1
H17F H 0.4694 0.2777 0.4857 0.084 Uiso 1 1 calc R B 1
C18B C 0.3879(4) 0.2357(3) 0.3386(2) 0.0719(13) Uani 1 1 d . B 1
H18D H 0.4379 0.2643 0.2994 0.108 Uiso 1 1 calc R B 1
H18E H 0.3213 0.2534 0.3255 0.108 Uiso 1 1 calc R B 1
H18F H 0.4157 0.1649 0.3393 0.108 Uiso 1 1 calc R B 1
C19B C 0.0911(3) 0.3100(3) 0.6831(2) 0.0489(9) Uani 1 1 d . B 1
H19B H 0.0779 0.3799 0.6663 0.059 Uiso 1 1 calc R B 1
C20B C -0.0134(3) 0.2897(4) 0.7183(3) 0.0699(12) Uani 1 1 d . B 1
H20D H -0.051 0.3003 0.6784 0.105 Uiso 1 1 calc R B 1
H20E H -0.0543 0.3334 0.7618 0.105 Uiso 1 1 calc R B 1
H20F H -0.0029 0.2223 0.7376 0.105 Uiso 1 1 calc R B 1
C21B C 0.1478(4) 0.2948(5) 0.7457(3) 0.104(2) Uani 1 1 d . B 1
H21D H 0.2158 0.3082 0.7233 0.156 Uiso 1 1 calc R B 1
H21E H 0.1582 0.2275 0.7655 0.156 Uiso 1 1 calc R B 1
H21F H 0.1059 0.3389 0.7888 0.156 Uiso 1 1 calc R B 1
C22B C 0.0329(2) 0.6971(2) 0.59372(16) 0.0263(6) Uani 1 1 d . B 1
C23B C 0.0430(3) 0.7791(2) 0.54590(18) 0.0353(7) Uani 1 1 d . B 1
C24B C -0.0336(3) 0.8663(2) 0.5703(2) 0.0501(10) Uani 1 1 d . B 1
H24B H -0.0301 0.9238 0.5394 0.06 Uiso 1 1 calc R B 1
C25B C -0.1137(3) 0.8704(3) 0.6383(2) 0.0513(10) Uani 1 1 d . B 1
H25B H -0.1639 0.9307 0.6538 0.062 Uiso 1 1 calc R B 1
C26B C -0.1219(3) 0.7886(3) 0.6836(2) 0.0445(9) Uani 1 1 d . B 1
H26B H -0.178 0.793 0.7301 0.053 Uiso 1 1 calc R B 1
C27B C -0.0489(2) 0.6988(2) 0.66262(18) 0.0331(7) Uani 1 1 d . B 1
C28B C 0.1348(3) 0.7762(2) 0.47304(19) 0.0424(8) Uani 1 1 d . B 1
H28B H 0.1626 0.708 0.4545 0.051 Uiso 1 1 calc R B 1
C29B C 0.1047(4) 0.8410(3) 0.4060(2) 0.0654(12) Uani 1 1 d . B 1
H29D H 0.1667 0.8356 0.361 0.098 Uiso 1 1 calc R B 1
H29E H 0.076 0.9085 0.4226 0.098 Uiso 1 1 calc R B 1
H29F H 0.0519 0.8205 0.391 0.098 Uiso 1 1 calc R B 1
C30B C 0.2239(4) 0.8038(4) 0.4906(2) 0.0685(12) Uani 1 1 d . B 1
H30D H 0.2814 0.8005 0.4425 0.103 Uiso 1 1 calc R B 1
H30E H 0.2488 0.7586 0.5301 0.103 Uiso 1 1 calc R B 1
H30F H 0.1984 0.87 0.5103 0.103 Uiso 1 1 calc R B 1
C31B C -0.0556(3) 0.6083(2) 0.71399(18) 0.0394(8) Uani 1 1 d . B 1
H31B H -0.0274 0.5517 0.6786 0.047 Uiso 1 1 calc R B 1
C32B C -0.1663(3) 0.6079(3) 0.7608(2) 0.0541(10) Uani 1 1 d . B 1
H32D H -0.1645 0.5476 0.7921 0.081 Uiso 1 1 calc R B 1
H32E H -0.2088 0.6126 0.7249 0.081 Uiso 1 1 calc R B 1
H32F H -0.197 0.6634 0.7956 0.081 Uiso 1 1 calc R B 1
C33B C 0.0131(3) 0.5917(3) 0.7700(2) 0.0502(9) Uani 1 1 d . B 1
H33D H 0.0075 0.5328 0.802 0.075 Uiso 1 1 calc R B 1
H33E H -0.0105 0.6475 0.8042 0.075 Uiso 1 1 calc R B 1
H33F H 0.0861 0.5843 0.7396 0.075 Uiso 1 1 calc R B 1
O1A O 0.7872(3) 0.3333(3) 0.0201(2) 0.0981(12) Uani 1 1 d . C 2
C1A C 0.8389(4) 0.3650(3) -0.0492(3) 0.0709(13) Uani 1 1 d . C 2
H1A1 H 0.7886 0.4004 -0.0785 0.085 Uiso 1 1 calc R C 2
H1A2 H 0.8879 0.3088 -0.0804 0.085 Uiso 1 1 calc R C 2
C2A C 0.8989(4) 0.4311(3) -0.0372(3) 0.0761(15) Uani 1 1 d . C 2
H2A1 H 0.8678 0.4992 -0.0515 0.091 Uiso 1 1 calc R C 2
H2A2 H 0.9732 0.4104 -0.068 0.091 Uiso 1 1 calc R C 2
C3A C 0.8868(4) 0.4181(3) 0.0521(3) 0.0787(16) Uani 1 1 d . C 2
H3A1 H 0.9441 0.3648 0.0641 0.094 Uiso 1 1 calc R C 2
H3A2 H 0.8823 0.4787 0.0758 0.094 Uiso 1 1 calc R C 2
C4A C 0.7839(3) 0.3929(3) 0.0770(2) 0.0565(10) Uani 1 1 d . C 2
H4A1 H 0.7748 0.3587 0.1286 0.068 Uiso 1 1 calc R C 2
H4A2 H 0.725 0.4524 0.0809 0.068 Uiso 1 1 calc R C 2

loop_
_atom_site_aniso_label
_atom_site_aniso_U_11
_atom_site_aniso_U_22
_atom_site_aniso_U_33
_atom_site_aniso_U_23
_atom_site_aniso_U_13
_atom_site_aniso_U_12
In 0.02063(11) 0.02025(11) 0.02240(11) -0.00025(8) -0.00637(8) -0.00618(8)
Cl 0.0297(4) 0.0400(4) 0.0345(4) -0.0064(3) 0.0022(3) -0.0018(3)
N1 0.0250(13) 0.0183(11) 0.0253(12) 0.0013(9) -0.0085(10) -0.0061(9)
N2 0.0251(13) 0.0195(12) 0.0216(12) 0.0011(9) -0.0067(10) -0.0074(10)
C1 0.0224(15) 0.0190(14) 0.0291(16) -0.0023(11) -0.0039(12) -0.0056(11)
C2 0.0236(15) 0.0247(15) 0.0246(15) -0.0031(11) -0.0063(12) -0.0062(12)
C3 0.0230(15) 0.0254(15) 0.0196(14) -0.0005(11) -0.0049(12) -0.0040(12)
C4 0.0340(17) 0.0223(15) 0.0314(17) -0.0030(12) -0.0141(14) -0.0065(12)
C5 0.0349(18) 0.0387(18) 0.0361(18) -0.0028(14) -0.0130(15) -0.0119(14)
C6 0.0361(19) 0.045(2) 0.055(2) -0.0073(16) -0.0215(17) -0.0121(15)
C7 0.067(3) 0.041(2) 0.059(2) -0.0046(17) -0.041(2) -0.0175(18)
C8 0.102(3) 0.067(3) 0.033(2) 0.0056(18) -0.031(2) -0.045(3)
C9 0.070(3) 0.057(2) 0.0322(19) 0.0029(16) -0.0176(18) -0.039(2)
C10 0.0306(16) 0.0258(15) 0.0300(16) 0.0075(12) -0.0147(13) -0.0144(12)
C11 0.0337(18) 0.0280(17) 0.051(2) 0.0116(14) -0.0199(16) -0.0124(14)
C12 0.047(2) 0.0341(19) 0.065(3) 0.0173(17) -0.026(2) -0.0116(16)
C13 0.070(3) 0.041(2) 0.049(2) 0.0232(17) -0.030(2) -0.0239(19)
C14 0.057(2) 0.044(2) 0.0303(18) 0.0083(14) -0.0104(16) -0.0228(17)
C15 0.0406(19) 0.0274(16) 0.0323(17) 0.0056(12) -0.0142(14) -0.0151(14)
C16 0.0317(19) 0.0283(18) 0.070(3) 0.0124(16) -0.0089(17) -0.0035(14)
C17 0.056(3) 0.051(2) 0.074(3) -0.020(2) -0.012(2) -0.0027(19)
C18 0.055(3) 0.056(3) 0.076(3) 0.001(2) -0.019(2) -0.005(2)
C19 0.042(2) 0.0326(17) 0.0326(18) 0.0013(13) -0.0003(15) -0.0106(14)
C20 0.051(2) 0.052(2) 0.055(2) -0.0161(18) -0.0080(19) -0.0095(18)
C21 0.051(2) 0.050(2) 0.056(2) -0.0056(18) -0.0214(19) -0.0030(18)
C22 0.0300(16) 0.0223(14) 0.0272(15) 0.0039(11) -0.0129(13) -0.0118(12)
C23 0.0358(18) 0.0343(17) 0.0313(17) 0.0069(13) -0.0098(14) -0.0131(14)
C24 0.059(2) 0.041(2) 0.040(2) 0.0178(16) -0.0160(18) -0.0289(18)
C25 0.089(3) 0.0237(17) 0.046(2) 0.0086(15) -0.029(2) -0.0220(18)
C26 0.073(3) 0.0225(17) 0.0362(19) -0.0026(14) -0.0179(18) -0.0067(16)
C27 0.0387(18) 0.0222(15) 0.0303(16) -0.0010(12) -0.0137(14) -0.0049(13)
C28 0.039(2) 0.050(2) 0.038(2) 0.0150(16) -0.0027(16) -0.0099(16)
C29 0.082(3) 0.084(3) 0.039(2) -0.014(2) -0.013(2) 0.011(3)
C30 0.045(3) 0.099(4) 0.088(4) 0.020(3) -0.007(2) -0.020(2)
C31 0.0395(19) 0.0280(17) 0.0339(18) -0.0007(13) -0.0041(15) -0.0010(14)
C32 0.046(2) 0.048(2) 0.037(2) -0.0089(16) -0.0073(16) -0.0022(17)
C33 0.048(2) 0.051(2) 0.059(2) -0.0156(18) -0.0022(19) -0.0161(18)
In1B 0.01995(11) 0.02337(11) 0.02344(11) -0.00384(8) -0.00597(8) -0.00600(8)
Cl1B 0.0326(4) 0.0496(5) 0.0253(4) -0.0021(3) -0.0028(3) -0.0173(3)
N1B 0.0255(13) 0.0219(12) 0.0310(13) -0.0011(10) -0.0082(11) -0.0064(10)
N2B 0.0225(13) 0.0239(12) 0.0233(12) -0.0045(9) -0.0059(10) -0.0045(10)
C1B 0.0210(15) 0.0288(16) 0.0259(15) 0.0031(12) -0.0052(12) -0.0063(12)
C2B 0.0230(15) 0.0329(16) 0.0248(15) 0.0002(12) -0.0083(12) -0.0113(12)
C3B 0.0318(17) 0.0280(15) 0.0196(14) -0.0014(11) -0.0071(12) -0.0105(13)
C4B 0.0270(16) 0.0333(16) 0.0251(15) 0.0061(12) -0.0077(13) -0.0142(13)
C5B 0.0300(17) 0.0478(19) 0.0285(17) 0.0003(14) -0.0100(14) -0.0149(14)
C6B 0.042(2) 0.054(2) 0.0322(18) 0.0022(15) -0.0152(15) -0.0229(17)
C7B 0.036(2) 0.059(2) 0.043(2) 0.0091(17) -0.0219(16) -0.0233(17)
C8B 0.0282(18) 0.046(2) 0.049(2) 0.0066(16) -0.0140(15) -0.0127(15)
C9B 0.0306(17) 0.0358(17) 0.0338(17) 0.0040(13) -0.0092(14) -0.0123(14)
C10B 0.0302(17) 0.0228(15) 0.0416(18) 0.0013(13) -0.0167(14) -0.0063(12)
C11B 0.052(2) 0.0303(18) 0.043(2) -0.0034(14) -0.0174(17) -0.0059(15)
C12B 0.083(3) 0.031(2) 0.059(3) -0.0086(17) -0.017(2) -0.0074(19)
C13B 0.076(3) 0.0257(19) 0.087(3) 0.0004(19) -0.026(3) -0.0170(19)
C14B 0.051(2) 0.033(2) 0.076(3) 0.0124(18) -0.018(2) -0.0197(17)
C15B 0.0342(18) 0.0338(18) 0.050(2) 0.0041(15) -0.0153(16) -0.0121(14)
C16B 0.062(3) 0.0366(19) 0.037(2) -0.0030(15) -0.0049(18) -0.0035(17)
C17B 0.054(2) 0.066(3) 0.046(2) -0.0033(19) -0.0093(19) -0.018(2)
C18B 0.081(3) 0.081(3) 0.047(2) -0.012(2) -0.018(2) -0.010(3)
C19B 0.042(2) 0.040(2) 0.053(2) 0.0085(16) 0.0021(17) -0.0139(16)
C20B 0.045(2) 0.092(3) 0.064(3) 0.006(2) -0.006(2) -0.017(2)
C21B 0.055(3) 0.195(6) 0.060(3) -0.046(4) -0.010(2) -0.022(4)
C22B 0.0291(16) 0.0242(15) 0.0279(16) -0.0088(12) -0.0120(13) -0.0038(12)
C23B 0.050(2) 0.0259(16) 0.0328(17) -0.0066(13) -0.0186(15) -0.0058(14)
C24B 0.073(3) 0.0285(18) 0.047(2) -0.0043(15) -0.023(2) -0.0019(17)
C25B 0.051(2) 0.037(2) 0.058(2) -0.0188(18) -0.018(2) 0.0084(17)
C26B 0.0347(19) 0.047(2) 0.047(2) -0.0226(17) -0.0051(16) -0.0024(16)
C27B 0.0329(17) 0.0339(17) 0.0331(17) -0.0141(13) -0.0081(14) -0.0065(13)
C28B 0.069(2) 0.0294(17) 0.0308(18) -0.0015(13) -0.0117(17) -0.0179(16)
C29B 0.099(4) 0.061(3) 0.045(2) 0.0085(19) -0.029(2) -0.030(2)
C30B 0.080(3) 0.094(3) 0.045(2) 0.012(2) -0.015(2) -0.051(3)
C31B 0.043(2) 0.0410(19) 0.0294(17) -0.0112(14) 0.0041(15) -0.0147(15)
C32B 0.052(2) 0.066(3) 0.045(2) -0.0155(18) 0.0018(18) -0.027(2)
C33B 0.051(2) 0.063(2) 0.0325(19) 0.0035(17) -0.0071(17) -0.0168(19)
O1A 0.127(3) 0.099(3) 0.085(3) -0.013(2) -0.015(2) -0.067(2)
C1A 0.089(4) 0.054(3) 0.077(3) 0.003(2) -0.035(3) -0.019(2)
C2A 0.061(3) 0.045(2) 0.087(3) 0.019(2) 0.017(2) -0.008(2)
C3A 0.063(3) 0.059(3) 0.126(4) -0.040(3) -0.063(3) 0.016(2)
C4A 0.066(3) 0.047(2) 0.047(2) -0.0066(17) -0.005(2) -0.0093(19)

loop_
_atom_type_symbol
_atom_type_description
_atom_type_scat_dispersion_real
_atom_type_scat_dispersion_imag
_atom_type_scat_source
C C 0.0033 0.0016 'International Tables Vol C Tables 4.2.6.8 and 6.1.1.4'
H H 0 0 'International Tables Vol C Tables 4.2.6.8 and 6.1.1.4'
Cl Cl 0.1484 0.1585 'International Tables Vol C Tables 4.2.6.8 and 6.1.1.4'
In In -0.7276 1.31 'International Tables Vol C Tables 4.2.6.8 and 6.1.1.4'
N N 0.0061 0.0033 'International Tables Vol C Tables 4.2.6.8 and 6.1.1.4'
O O 0.0106 0.006 'International Tables Vol C Tables 4.2.6.8 and 6.1.1.4'

loop_
_geom_angle_atom_site_label_1
_geom_angle_atom_site_label_2
_geom_angle_atom_site_label_3
_geom_angle
_geom_angle_site_symmetry_1
_geom_angle_site_symmetry_3
_geom_angle_publ_flag
N2 In N1 87.55(8) . . ?
N2 In Cl 98.85(6) . . ?
N1 In Cl 103.01(6) . . ?
N2 In In 124.44(6) . 2_655 ?
N1 In In 123.23(6) . 2_655 ?
Cl In In 114.31(2) . 2_655 ?
C1 N1 C10 114.6(2) . . ?
C1 N1 In 121.11(18) . . ?
C10 N1 In 124.24(17) . . ?
C3 N2 C22 115.6(2) . . ?
C3 N2 In 121.00(18) . . ?
C22 N2 In 123.32(17) . . ?
N1 C1 C2 129.0(3) . . ?
C1 C2 C3 123.9(3) . . ?
C1 C2 C4 118.5(2) . . ?
C3 C2 C4 116.9(2) . . ?
N2 C3 C2 128.6(3) . . ?
C9 C4 C5 117.9(3) . . ?
C9 C4 C2 120.2(3) . . ?
C5 C4 C2 122.0(3) . . ?
C6 C5 C4 120.9(3) . . ?
C7 C6 C5 120.7(3) . . ?
C6 C7 C8 119.0(3) . . ?
C7 C8 C9 120.8(3) . . ?
C8 C9 C4 120.8(3) . . ?
C15 C10 C11 123.1(3) . . ?
C15 C10 N1 118.6(2) . . ?
C11 C10 N1 118.3(3) . . ?
C12 C11 C10 117.1(3) . . ?
C12 C11 C16 121.2(3) . . ?
C10 C11 C16 121.7(3) . . ?
C13 C12 C11 121.1(3) . . ?
C14 C13 C12 120.9(3) . . ?
C13 C14 C15 120.4(3) . . ?
C10 C15 C14 117.4(3) . . ?
C10 C15 C19 122.9(3) . . ?
C14 C15 C19 119.6(3) . . ?
C18 C16 C11 116.1(3) . . ?
C18 C16 C17 105.4(3) . . ?
C11 C16 C17 113.5(3) . . ?
C20 C19 C21 110.3(3) . . ?
C20 C19 C15 112.9(3) . . ?
C21 C19 C15 111.3(3) . . ?
C23 C22 C27 122.0(3) . . ?
C23 C22 N2 120.1(3) . . ?
C27 C22 N2 117.9(2) . . ?
C24 C23 C22 117.6(3) . . ?
C24 C23 C28 120.3(3) . . ?
C22 C23 C28 122.1(3) . . ?
C25 C24 C23 121.5(3) . . ?
C24 C25 C26 119.9(3) . . ?
C25 C26 C27 121.5(3) . . ?
C26 C27 C22 117.5(3) . . ?
C26 C27 C31 121.1(3) . . ?
C22 C27 C31 121.3(3) . . ?
C30 C28 C23 110.6(3) . . ?
C30 C28 C29 111.0(3) . . ?
C23 C28 C29 110.8(3) . . ?
C27 C31 C32 113.4(3) . . ?
C27 C31 C33 111.2(3) . . ?
C32 C31 C33 110.5(3) . . ?
N2B In1B N1B 87.98(8) . . ?
N2B In1B Cl1B 102.72(6) . . ?
N1B In1B Cl1B 102.11(7) . . ?
N2B In1B In1B 119.52(6) . 2_566 ?
N1B In1B In1B 128.74(6) . 2_566 ?
Cl1B In1B In1B 111.21(2) . 2_566 ?
C1B N1B C10B 115.7(2) . . ?
C1B N1B In1B 121.80(18) . . ?
C10B N1B In1B 122.42(18) . . ?
C3B N2B C22B 115.3(2) . . ?
C3B N2B In1B 122.16(18) . . ?
C22B N2B In1B 122.48(17) . . ?
N1B C1B C2B 129.4(3) . . ?
C3B C2B C1B 123.8(3) . . ?
C3B C2B C4B 118.1(3) . . ?
C1B C2B C4B 117.4(3) . . ?
N2B C3B C2B 129.4(3) . . ?
C5B C4B C9B 117.8(3) . . ?
C5B C4B C2B 121.8(3) . . ?
C9B C4B C2B 120.4(3) . . ?
C6B C5B C4B 121.0(3) . . ?
C5B C6B C7B 120.4(3) . . ?
C8B C7B C6B 119.3(3) . . ?
C7B C8B C9B 120.8(3) . . ?
C8B C9B C4B 120.7(3) . . ?
C11B C10B C15B 122.6(3) . . ?
C11B C10B N1B 119.5(3) . . ?
C15B C10B N1B 117.9(3) . . ?
C12B C11B C10B 116.9(3) . . ?
C12B C11B C16B 120.3(3) . . ?
C10B C11B C16B 122.5(3) . . ?
C13B C12B C11B 121.6(4) . . ?
C12B C13B C14B 121.1(3) . . ?
C13B C14B C15B 120.7(4) . . ?
C14B C15B C10B 117.0(3) . . ?
C14B C15B C19B 121.0(3) . . ?
C10B C15B C19B 121.8(3) . . ?
C18B C16B C11B 113.3(3) . . ?
C18B C16B C17B 108.3(3) . . ?
C11B C16B C17B 110.6(3) . . ?
C20B C19B C21B 108.9(4) . . ?
C20B C19B C15B 114.1(3) . . ?
C21B C19B C15B 110.6(3) . . ?
C23B C22B C27B 123.4(3) . . ?
C23B C22B N2B 118.8(3) . . ?
C27B C22B N2B 117.8(2) . . ?
C22B C23B C24B 116.5(3) . . ?
C22B C23B C28B 122.4(3) . . ?
C24B C23B C28B 121.0(3) . . ?
C25B C24B C23B 121.4(3) . . ?
C26B C25B C24B 120.8(3) . . ?
C25B C26B C27B 121.1(3) . . ?
C26B C27B C22B 116.9(3) . . ?
C26B C27B C31B 121.3(3) . . ?
C22B C27B C31B 121.7(3) . . ?
C29B C28B C23B 113.5(3) . . ?
C29B C28B C30B 108.5(3) . . ?
C23B C28B C30B 112.0(3) . . ?
C32B C31B C27B 114.2(3) . . ?
C32B C31B C33B 109.2(3) . . ?
C27B C31B C33B 111.4(3) . . ?
C1A O1A C4A 107.6(3) . . ?
O1A C1A C2A 110.3(4) . . ?
C1A C2A C3A 101.8(3) . . ?
C4A C3A C2A 98.4(3) . . ?
O1A C4A C3A 106.3(3) . . ?

loop_
_geom_bond_atom_site_label_1
_geom_bond_atom_site_label_2
_geom_bond_distance
_geom_bond_site_symmetry_2
_geom_bond_publ_flag
In N2 2.159(2) . ?
In N1 2.164(2) . ?
In Cl 2.4009(7) . ?
In In 2.7575(4) 2_655 ?
N1 C1 1.321(4) . ?
N1 C10 1.450(3) . ?
N2 C3 1.320(3) . ?
N2 C22 1.444(3) . ?
C1 C2 1.393(4) . ?
C2 C3 1.402(4) . ?
C2 C4 1.494(4) . ?
C4 C9 1.389(4) . ?
C4 C5 1.394(4) . ?
C5 C6 1.390(4) . ?
C6 C7 1.371(5) . ?
C7 C8 1.382(5) . ?
C8 C9 1.388(5) . ?
C10 C15 1.391(4) . ?
C10 C11 1.410(4) . ?
C11 C12 1.390(5) . ?
C11 C16 1.526(5) . ?
C12 C13 1.384(5) . ?
C13 C14 1.382(5) . ?
C14 C15 1.408(4) . ?
C15 C19 1.527(4) . ?
C16 C18 1.510(5) . ?
C16 C17 1.535(6) . ?
C19 C20 1.521(5) . ?
C19 C21 1.527(5) . ?
C22 C23 1.398(4) . ?
C22 C27 1.403(4) . ?
C23 C24 1.391(4) . ?
C23 C28 1.525(5) . ?
C24 C25 1.375(5) . ?
C25 C26 1.378(5) . ?
C26 C27 1.390(4) . ?
C27 C31 1.522(4) . ?
C28 C30 1.512(5) . ?
C28 C29 1.541(5) . ?
C31 C32 1.527(4) . ?
C31 C33 1.532(5) . ?
In1B N2B 2.156(2) . ?
In1B N1B 2.174(2) . ?
In1B Cl1B 2.3962(7) . ?
In1B In1B 2.7501(4) 2_566 ?
N1B C1B 1.320(4) . ?
N1B C10B 1.449(4) . ?
N2B C3B 1.321(4) . ?
N2B C22B 1.449(3) . ?
C1B C2B 1.401(4) . ?
C2B C3B 1.398(4) . ?
C2B C4B 1.495(4) . ?
C4B C5B 1.394(4) . ?
C4B C9B 1.398(4) . ?
C5B C6B 1.383(4) . ?
C6B C7B 1.386(5) . ?
C7B C8B 1.370(5) . ?
C8B C9B 1.387(4) . ?
C10B C11B 1.400(5) . ?
C10B C15B 1.413(4) . ?
C11B C12B 1.393(5) . ?
C11B C16B 1.523(5) . ?
C12B C13B 1.364(6) . ?
C13B C14B 1.376(6) . ?
C14B C15B 1.395(5) . ?
C15B C19B 1.528(5) . ?
C16B C18B 1.516(5) . ?
C16B C17B 1.550(5) . ?
C19B C20B 1.504(5) . ?
C19B C21B 1.516(6) . ?
C22B C23B 1.398(4) . ?
C22B C27B 1.405(4) . ?
C23B C24B 1.402(5) . ?
C23B C28B 1.525(5) . ?
C24B C25B 1.377(5) . ?
C25B C26B 1.370(5) . ?
C26B C27B 1.400(4) . ?
C27B C31B 1.522(4) . ?
C28B C29B 1.522(5) . ?
C28B C30B 1.531(5) . ?
C31B C32B 1.521(5) . ?
C31B C33B 1.538(5) . ?
O1A C1A 1.343(6) . ?
O1A C4A 1.383(5) . ?
C1A C2A 1.506(6) . ?
C2A C3A 1.553(7) . ?
C3A C4A 1.508(6) . ?
